data_9004626
loop_
_publ_author_name
'Mitchell, R. H.'
'Burns, P. C.'

_publ_section_title
;
 The structure of fedorite: A re-appraisal
;
_journal_name_full 'The Canadian Mineralogist'
_journal_page_first 769
_journal_page_last 777
_journal_paper_doi 10.2113/gscanmin.39.3.769
_journal_volume 39
_journal_year 2001
_chemical_compound_source 'Turiy complex, Kola Peninsula, Russia'
_chemical_formula_sum 'Ca4.03 F2 H10 K0.8 Na4.51 O41.7 Si16'
_chemical_name_mineral Fedorite
_space_group_IT_number 2
_symmetry_space_group_name_Hall '-P 1'
_symmetry_space_group_name_H-M 'P -1'
_cell_angle_alpha 102.422
_cell_angle_beta 96.227
_cell_angle_gamma 119.888
_cell_formula_units_Z 1
_cell_length_a 9.6300
_cell_length_b 9.6392
_cell_length_c 12.6118
_cell_volume 958.542
_database_code_amcsd 0005719
_exptl_crystal_density_diffrn 2.531
_cod_original_formula_sum 'Ca4.03 Na4.51 Si16 O41.7 F2 K.8 H10'
_cod_database_code 9004626

loop_
_space_group_symop_operation_xyz
x,y,z
-x,-y,-z

loop_
_atom_site_label
_atom_site_fract_x
_atom_site_fract_y
_atom_site_fract_z
_atom_site_occupancy
_atom_site_U_iso_or_equiv
_atom_site_type_symbol
_atom_site_attached_hydrogens
Ca1 0.00000 0.00000 -0.50000 0.05000 0.01510 Ca 0
Na1 0.00000 0.00000 -0.50000 0.95000 0.01510 Na 0
Ca2 0.42190 0.28420 -0.49070 0.51000 0.01450 Ca 0
Na2 0.42190 0.28420 -0.49070 0.49000 0.01450 Na 0
Ca3 0.71140 0.14770 -0.49930 0.79000 0.01250 Ca 0
Na3 0.71140 0.14770 -0.49930 0.21000 0.01250 Na 0
Ca4 0.14890 -0.56670 -0.48450 0.69000 0.01310 Ca 0
Na4 0.14890 -0.56670 -0.48450 0.31000 0.01310 Na 0
Si1 0.28400 -0.39750 -0.13070 1.00000 0.01140 Si 0
Si2 0.13930 -0.25730 -0.27080 1.00000 0.01160 Si 0
Si3 0.76790 0.49670 -0.27360 1.00000 0.01170 Si 0
Si4 0.26400 0.10920 -0.27180 1.00000 0.01260 Si 0
Si5 0.02050 0.24220 -0.26850 1.00000 0.01180 Si 0
Si6 0.39020 -0.26340 -0.86260 1.00000 0.01120 Si 0
Si7 0.65190 -0.00400 -0.27100 1.00000 0.01170 Si 0
Si8 0.52780 -0.37310 -0.26810 1.00000 0.01230 Si 0
O1 0.70430 0.38620 -0.40100 1.00000 0.02040 O 0
O2 0.13230 -0.32900 -0.39720 1.00000 0.01970 O 0
O3 0.27940 0.08320 -0.39660 1.00000 0.02270 O 0
O4 0.42070 -0.47260 -0.39310 1.00000 0.03010 O 0
O5 -0.01490 -0.75120 -0.39180 1.00000 0.02530 O 0
O6 0.57130 -0.04270 -0.39760 1.00000 0.02200 O 0
O7 0.85240 0.12110 -0.23420 1.00000 0.01830 O 0
O8 0.67590 0.59500 -0.23800 1.00000 0.01780 O 0
O9 0.19390 -0.06140 -0.23500 1.00000 0.01670 O 0
O10 0.62420 -0.17040 -0.24160 1.00000 0.02030 O 0
O11 0.43810 0.25040 -0.17840 1.00000 0.01540 O 0
O12 0.58430 0.08000 -0.18270 1.00000 0.01690 O 0
O13 0.42620 -0.41820 -0.17350 1.00000 0.02170 O 0
O14 0.26510 -0.26550 -0.18110 1.00000 0.01920 O 0
O15 -0.03880 -0.35130 -0.24120 1.00000 0.01910 O 0
O16 0.11140 0.42260 -0.17180 1.00000 0.01970 O 0
O17 0.13240 0.16330 -0.25000 1.00000 0.02140 O 0
O18 0.75250 0.39240 -0.18540 1.00000 0.01910 O 0
O19 0.33390 -0.32760 0.00350 1.00000 0.02640 O 0
F1 -0.15920 -0.20460 -0.41710 1.00000 0.02810 F 0
NaA1 -0.08200 -0.10330 -0.21280 0.77000 0.03020 Na 0
KA1a -0.05550 -0.07180 -0.13590 0.15000 0.08530 K 0
KA2 0.67050 -0.01820 0.00020 0.25000 0.07270 K 0
Wat1 0.98260 0.31810 0.00380 0.69000 0.04850 O 2
Wat2 0.70090 -0.32740 0.00150 0.66000 0.07360 O 2
Wat3 0.00000 0.00000 0.00000 1.00000 0.13170 O 2

loop_
_cod_changelog_entry_id
_cod_changelog_entry_author
_cod_changelog_entry_date
_cod_changelog_entry_text
1
;cod-tools version 3.8.0
Id: cif_guess_AMCSD_atom_types 9581 2023-05-17 12:35:41Z saulius
;
2023-05-18T11:38:22+03:00
;Derived atom types and hydrogen counts
from atom names that follow the AMCSD naming convention
(Wat == water, O-H == hydroxyl).
;

loop_
_cod_related_entry_id
_cod_related_entry_database
_cod_related_entry_code
1 AMCSD 0005719
